data_7123692
loop_
_publ_author_name
'Hu, Xiaoguang'
'Chen, Hanjiao'
'Zhao, Lei'
'Miao, Maosheng'
'Han, Jiayue'
'Wang, Jun'
'Guo, Jing'
'Hu, Yuanyuan'
'Zheng, Yonghao'

_publ_section_title
;
 Nitrogen analogues of Chichibabin's and M\"uller's hydrocarbons with
 small singlet--triplet energy gaps
;
_journal_name_full 'Chemical Communications'
_journal_paper_doi 10.1039/C9CC02725D
_journal_year 2019
_chemical_formula_sum 'C38 H26 N6'
_chemical_formula_weight 566.65
_chemical_name_systematic DPh-D
_space_group_crystal_system triclinic
_space_group_IT_number 2
_space_group_name_Hall '-P 1'
_space_group_name_H-M_alt 'P -1'
_symmetry_space_group_name_Hall '-P 1'
_symmetry_space_group_name_H-M 'P -1'
_atom_sites_solution_hydrogens geom
_audit_block_doi 10.5517/ccdc.csd.cc21hl5b
_audit_creation_method SHELXL-2018/3
_audit_update_record
;
2019-01-18 deposited with the CCDC.    2019-06-11 downloaded from the CCDC.
;
_cell_angle_alpha 90.724(17)
_cell_angle_beta 93.870(16)
_cell_angle_gamma 96.893(18)
_cell_formula_units_Z 1
_cell_length_a 6.0606(11)
_cell_length_b 8.5904(19)
_cell_length_c 13.007(3)
_cell_measurement_reflns_used 1999
_cell_measurement_temperature 223.(2)
_cell_measurement_theta_max 66.37
_cell_measurement_theta_min 3.41
_cell_volume 670.6(2)
_computing_structure_refinement 'SHELXL-2018/3 (Sheldrick, 2018)'
_computing_structure_solution 'SHELXT 2014/5 (Sheldrick, 2014)'
_diffrn_ambient_temperature 223.(2)
_diffrn_measured_fraction_theta_full 0.987
_diffrn_measured_fraction_theta_max 0.987
_diffrn_measurement_device_type 'BRUKER D8 VENTURE PHOTON II'
_diffrn_radiation_type 'Cu K\a'
_diffrn_radiation_wavelength 1.54184
_diffrn_reflns_av_R_equivalents 0.0469
_diffrn_reflns_av_unetI/netI 0.0447
_diffrn_reflns_Laue_measured_fraction_full 0.987
_diffrn_reflns_Laue_measured_fraction_max 0.987
_diffrn_reflns_limit_h_max 7
_diffrn_reflns_limit_h_min -7
_diffrn_reflns_limit_k_max 10
_diffrn_reflns_limit_k_min -9
_diffrn_reflns_limit_l_max 15
_diffrn_reflns_limit_l_min -15
_diffrn_reflns_number 7165
_diffrn_reflns_point_group_measured_fraction_full 0.987
_diffrn_reflns_point_group_measured_fraction_max 0.987
_diffrn_reflns_theta_full 66.647
_diffrn_reflns_theta_max 66.647
_diffrn_reflns_theta_min 3.406
_exptl_absorpt_coefficient_mu 0.667
_exptl_absorpt_correction_T_max 1.00
_exptl_absorpt_correction_T_min 0.60
_exptl_absorpt_correction_type multi-scan
_exptl_absorpt_process_details 'TWINABS - Bruker AXS scaling for twinned crystals - Version 2012/1'
_exptl_crystal_colour brown
_exptl_crystal_density_diffrn 1.408
_exptl_crystal_density_method 'not measured'
_exptl_crystal_description plate
_exptl_crystal_F_000 298
_exptl_crystal_preparation 'Magnetic properties'
_exptl_crystal_size_max 0.100
_exptl_crystal_size_mid 0.020
_exptl_crystal_size_min 0.005
_refine_diff_density_max 0.254
_refine_diff_density_min -0.189
_refine_diff_density_rms 0.048
_refine_ls_extinction_coef 0.0037(11)
_refine_ls_extinction_expression Fc^*^=kFc[1+0.001xFc^2^\l^3^/sin(2\q)]^-1/4^
_refine_ls_extinction_method 'SHELXL-2018/3 (Sheldrick 2018)'
_refine_ls_goodness_of_fit_ref 1.073
_refine_ls_hydrogen_treatment constr
_refine_ls_matrix_type full
_refine_ls_number_parameters 200
_refine_ls_number_reflns 2346
_refine_ls_number_restraints 0
_refine_ls_restrained_S_all 1.073
_refine_ls_R_factor_all 0.0692
_refine_ls_R_factor_gt 0.0475
_refine_ls_shift/su_max 0.000
_refine_ls_shift/su_mean 0.000
_refine_ls_structure_factor_coef Fsqd
_refine_ls_weighting_details 'w=1/[\s^2^(Fo^2^)+(0.0644P)^2^+0.3004P] where P=(Fo^2^+2Fc^2^)/3'
_refine_ls_weighting_scheme calc
_refine_ls_wR_factor_gt 0.1351
_refine_ls_wR_factor_ref 0.1509
_reflns_Friedel_coverage 0.000
_reflns_number_gt 1687
_reflns_number_total 2346
_reflns_threshold_expression 'I > 2\s(I)'
_cod_data_source_file c9cc02725d2.cif
_cod_data_source_block S2_0m
_cod_depositor_comments
;
The following automatic conversions were performed:

'_exptl_absorpt_correction_type' value 'Multi-Scan' changed to
'multi-scan' according to
/home/data/users/saulius/crontab/automatic-downloads/rss-feeds/RSC/lib/dictionaries/cif_core.dic
dictionary named 'cif_core.dic' version 2.4.2 from 2011-04-26.

Automatic conversion script
Id: cif_fix_values 4973 2017-02-22 13:04:09Z antanas 
;
_cod_database_code 7123692
_shelx_shelxl_version_number 2018/3
_shelx_space_group_comment
;
The symmetry employed for this shelxl refinement is uniquely defined
by the following loop, which should always be used as a source of
symmetry information in preference to the above space-group names.
They are only intended as comments.
;

loop_
_space_group_symop_operation_xyz
'x, y, z'
'-x, -y, -z'

loop_
_atom_site_label
_atom_site_type_symbol
_atom_site_fract_x
_atom_site_fract_y
_atom_site_fract_z
_atom_site_U_iso_or_equiv
_atom_site_adp_type
_atom_site_occupancy
_atom_site_site_symmetry_order
_atom_site_calc_flag
_atom_site_refinement_flags_posn
_atom_site_refinement_flags_adp
N1 N 0.6296(3) 0.2024(2) 0.58957(15) 0.0333(5) Uani 1 1 d . .
C1 C 1.1532(5) 0.0188(3) 0.8401(2) 0.0434(7) Uani 1 1 d . .
H1 H 1.200967 0.005018 0.909315 0.052 Uiso 1 1 calc R U
N2 N 0.6898(3) 0.3292(2) 0.75586(15) 0.0339(5) Uani 1 1 d . .
C2 C 1.2526(4) -0.0520(3) 0.7625(2) 0.0399(6) Uani 1 1 d . .
H2 H 1.367628 -0.113695 0.778847 0.048 Uiso 1 1 calc R U
C3 C 1.1826(4) -0.0319(3) 0.6611(2) 0.0392(6) Uani 1 1 d . .
H3 H 1.250851 -0.079037 0.608042 0.047 Uiso 1 1 calc R U
N3 N 0.5170(3) 0.4150(2) 0.73086(15) 0.0341(5) Uani 1 1 d . .
C4 C 1.0118(4) 0.0577(3) 0.63734(19) 0.0360(6) Uani 1 1 d . .
H4 H 0.962545 0.069186 0.568060 0.043 Uiso 1 1 calc R U
C5 C 0.9123(4) 0.1309(2) 0.71461(18) 0.0306(5) Uani 1 1 d . .
C6 C 0.9833(4) 0.1103(3) 0.81671(19) 0.0383(6) Uani 1 1 d . .
H6 H 0.916369 0.158133 0.869945 0.046 Uiso 1 1 calc R U
C8 C 0.4591(4) 0.2871(3) 0.56681(18) 0.0316(5) Uani 1 1 d . .
C7 C 0.7323(4) 0.2279(3) 0.68520(18) 0.0311(5) Uani 1 1 d . .
C10 C 0.2154(4) 0.4803(3) 0.61046(18) 0.0326(5) Uani 1 1 d . .
H10 H 0.175897 0.553969 0.657771 0.039 Uiso 1 1 calc R U
C11 C 0.0947(4) 0.4574(3) 0.51424(18) 0.0303(5) Uani 1 1 d . .
C12 C 0.1650(4) 0.3487(3) 0.44487(19) 0.0351(6) Uani 1 1 d . .
H12 H 0.088621 0.332087 0.379594 0.042 Uiso 1 1 calc R U
C13 C 0.3404(4) 0.2669(3) 0.46954(19) 0.0363(6) Uani 1 1 d . .
H13 H 0.382677 0.196153 0.420987 0.044 Uiso 1 1 calc R U
C14 C 0.4870(4) 0.5267(3) 0.80970(17) 0.0317(5) Uani 1 1 d . .
C15 C 0.6677(4) 0.6350(3) 0.84272(18) 0.0355(6) Uani 1 1 d . .
H15 H 0.801377 0.639903 0.809533 0.043 Uiso 1 1 calc R U
C16 C 0.6494(4) 0.7350(3) 0.92443(19) 0.0383(6) Uani 1 1 d . .
H16 H 0.770953 0.808968 0.946626 0.046 Uiso 1 1 calc R U
C17 C 0.4543(4) 0.7277(3) 0.97404(19) 0.0403(6) Uani 1 1 d . .
H17 H 0.444744 0.793776 1.031338 0.048 Uiso 1 1 calc R U
C18 C 0.2721(4) 0.6222(3) 0.93885(19) 0.0381(6) Uani 1 1 d . .
H18 H 0.137403 0.619298 0.971057 0.046 Uiso 1 1 calc R U
C19 C 0.2882(4) 0.5210(3) 0.85616(19) 0.0366(6) Uani 1 1 d . .
H19 H 0.165175 0.449543 0.832213 0.044 Uiso 1 1 calc R U
C9 C 0.3914(4) 0.3964(2) 0.63697(17) 0.0298(5) Uani 1 1 d . .

loop_
_atom_site_aniso_label
_atom_site_aniso_U_11
_atom_site_aniso_U_22
_atom_site_aniso_U_33
_atom_site_aniso_U_23
_atom_site_aniso_U_13
_atom_site_aniso_U_12
N1 0.0292(10) 0.0375(10) 0.0347(11) -0.0021(8) -0.0019(8) 0.0125(8)
C1 0.0484(16) 0.0448(14) 0.0388(14) -0.0010(11) -0.0109(12) 0.0215(12)
N2 0.0334(11) 0.0355(10) 0.0352(11) 0.0003(8) -0.0039(9) 0.0169(8)
C2 0.0370(14) 0.0371(13) 0.0480(15) 0.0009(11) -0.0051(11) 0.0187(11)
C3 0.0372(14) 0.0393(13) 0.0440(15) -0.0010(11) 0.0036(11) 0.0166(11)
N3 0.0339(11) 0.0356(10) 0.0350(11) -0.0032(8) -0.0053(9) 0.0179(9)
C4 0.0367(13) 0.0374(12) 0.0358(13) 0.0017(10) 0.0013(11) 0.0137(10)
C5 0.0271(12) 0.0287(11) 0.0366(13) -0.0013(9) -0.0019(10) 0.0081(9)
C6 0.0414(14) 0.0393(13) 0.0365(14) -0.0028(10) -0.0017(11) 0.0172(11)
C8 0.0281(12) 0.0334(12) 0.0343(13) 0.0025(9) 0.0002(10) 0.0092(9)
C7 0.0285(12) 0.0317(11) 0.0345(13) 0.0005(9) 0.0019(10) 0.0094(9)
C10 0.0327(13) 0.0320(11) 0.0345(13) -0.0017(9) -0.0025(10) 0.0123(10)
C11 0.0262(11) 0.0315(11) 0.0336(12) 0.0040(9) -0.0002(9) 0.0068(9)
C12 0.0322(13) 0.0411(13) 0.0329(13) -0.0004(10) -0.0026(10) 0.0100(10)
C13 0.0338(13) 0.0439(13) 0.0333(13) -0.0040(10) -0.0012(10) 0.0152(11)
C14 0.0345(13) 0.0343(12) 0.0289(12) 0.0010(9) -0.0026(10) 0.0178(10)
C15 0.0288(12) 0.0439(13) 0.0355(13) -0.0011(10) -0.0018(10) 0.0137(10)
C16 0.0379(14) 0.0419(13) 0.0355(13) -0.0058(10) -0.0054(11) 0.0119(11)
C17 0.0460(15) 0.0438(14) 0.0341(13) -0.0029(10) -0.0016(11) 0.0208(11)
C18 0.0379(14) 0.0435(14) 0.0366(13) 0.0046(10) 0.0057(11) 0.0182(11)
C19 0.0339(13) 0.0358(12) 0.0413(14) 0.0019(10) -0.0011(11) 0.0118(10)
C9 0.0282(12) 0.0306(11) 0.0309(12) 0.0025(9) -0.0021(10) 0.0064(9)

loop_
_atom_type_symbol
_atom_type_description
_atom_type_scat_dispersion_real
_atom_type_scat_dispersion_imag
_atom_type_scat_source
C C 0.0181 0.0091 'International Tables Vol C Tables 4.2.6.8 and 6.1.1.4'
H H 0.0000 0.0000 'International Tables Vol C Tables 4.2.6.8 and 6.1.1.4'
N N 0.0311 0.0180 'International Tables Vol C Tables 4.2.6.8 and 6.1.1.4'

loop_
_geom_angle_atom_site_label_1
_geom_angle_atom_site_label_2
_geom_angle_atom_site_label_3
_geom_angle
_geom_angle_site_symmetry_3
C8 N1 C7 115.53(19) .
C2 C1 C6 120.5(2) .
C2 C1 H1 119.7 .
C6 C1 H1 119.7 .
C7 N2 N3 116.19(19) .
C3 C2 C1 119.8(2) .
C3 C2 H2 120.1 .
C1 C2 H2 120.1 .
C2 C3 C4 120.0(2) .
C2 C3 H3 120.0 .
C4 C3 H3 120.0 .
N2 N3 C9 122.59(18) .
N2 N3 C14 112.86(17) .
C9 N3 C14 124.52(17) .
C3 C4 C5 120.7(2) .
C3 C4 H4 119.6 .
C5 C4 H4 119.6 .
C4 C5 C6 119.0(2) .
C4 C5 C7 118.8(2) .
C6 C5 C7 122.2(2) .
C5 C6 C1 119.9(2) .
C5 C6 H6 120.0 .
C1 C6 H6 120.0 .
N1 C8 C13 119.6(2) .
N1 C8 C9 122.9(2) .
C13 C8 C9 117.5(2) .
N2 C7 N1 127.30(19) .
N2 C7 C5 115.8(2) .
N1 C7 C5 116.90(19) .
C9 C10 C11 121.4(2) .
C9 C10 H10 119.3 .
C11 C10 H10 119.3 .
C10 C11 C12 117.0(2) .
C10 C11 C11 122.1(3) 2_566
C12 C11 C11 120.8(3) 2_566
C13 C12 C11 122.1(2) .
C13 C12 H12 118.9 .
C11 C12 H12 118.9 .
C12 C13 C8 121.0(2) .
C12 C13 H13 119.5 .
C8 C13 H13 119.5 .
C19 C14 C15 120.8(2) .
C19 C14 N3 120.9(2) .
C15 C14 N3 118.2(2) .
C16 C15 C14 119.5(2) .
C16 C15 H15 120.3 .
C14 C15 H15 120.3 .
C15 C16 C17 120.6(2) .
C15 C16 H16 119.7 .
C17 C16 H16 119.7 .
C16 C17 C18 119.7(2) .
C16 C17 H17 120.2 .
C18 C17 H17 120.2 .
C17 C18 C19 120.2(2) .
C17 C18 H18 119.9 .
C19 C18 H18 119.9 .
C14 C19 C18 119.2(2) .
C14 C19 H19 120.4 .
C18 C19 H19 120.4 .
C10 C9 N3 123.7(2) .
C10 C9 C8 120.9(2) .
N3 C9 C8 115.40(19) .

loop_
_geom_bond_atom_site_label_1
_geom_bond_atom_site_label_2
_geom_bond_distance
_geom_bond_site_symmetry_2
N1 C8 1.353(3) .
N1 C7 1.356(3) .
C1 C2 1.380(4) .
C1 C6 1.389(3) .
C1 H1 0.9400 .
N2 C7 1.317(3) .
N2 N3 1.375(2) .
C2 C3 1.378(4) .
C2 H2 0.9400 .
C3 C4 1.383(3) .
C3 H3 0.9400 .
N3 C9 1.392(3) .
N3 C14 1.431(3) .
C4 C5 1.388(3) .
C4 H4 0.9400 .
C5 C6 1.388(3) .
C5 C7 1.483(3) .
C6 H6 0.9400 .
C8 C13 1.411(3) .
C8 C9 1.416(3) .
C10 C9 1.384(3) .
C10 C11 1.406(3) .
C10 H10 0.9400 .
C11 C12 1.412(3) .
C11 C11 1.463(4) 2_566
C12 C13 1.366(3) .
C12 H12 0.9400 .
C13 H13 0.9400 .
C14 C19 1.380(3) .
C14 C15 1.390(3) .
C15 C16 1.377(3) .
C15 H15 0.9400 .
C16 C17 1.380(4) .
C16 H16 0.9400 .
C17 C18 1.390(4) .
C17 H17 0.9400 .
C18 C19 1.390(3) .
C18 H18 0.9400 .
C19 H19 0.9400 .

loop_
_geom_torsion_atom_site_label_1
_geom_torsion_atom_site_label_2
_geom_torsion_atom_site_label_3
_geom_torsion_atom_site_label_4
_geom_torsion
_geom_torsion_site_symmetry_1
_geom_torsion_site_symmetry_4
C6 C1 C2 C3 0.0(4) . .
C1 C2 C3 C4 -0.6(4) . .
C7 N2 N3 C9 0.6(3) . .
C7 N2 N3 C14 -177.6(2) . .
C2 C3 C4 C5 1.4(4) . .
C3 C4 C5 C6 -1.4(4) . .
C3 C4 C5 C7 179.0(2) . .
C4 C5 C6 C1 0.7(4) . .
C7 C5 C6 C1 -179.7(2) . .
C2 C1 C6 C5 0.0(4) . .
C7 N1 C8 C13 -179.2(2) . .
C7 N1 C8 C9 0.4(3) . .
N3 N2 C7 N1 2.2(4) . .
N3 N2 C7 C5 -177.4(2) . .
C8 N1 C7 N2 -2.7(4) . .
C8 N1 C7 C5 176.9(2) . .
C4 C5 C7 N2 -160.9(2) . .
C6 C5 C7 N2 19.5(3) . .
C4 C5 C7 N1 19.5(3) . .
C6 C5 C7 N1 -160.1(2) . .
C9 C10 C11 C12 -1.8(3) . .
C9 C10 C11 C11 178.7(3) . 2_566
C10 C11 C12 C13 0.8(4) . .
C11 C11 C12 C13 -179.6(3) 2_566 .
C11 C12 C13 C8 0.5(4) . .
N1 C8 C13 C12 178.8(2) . .
C9 C8 C13 C12 -0.8(4) . .
N2 N3 C14 C19 -120.5(2) . .
C9 N3 C14 C19 61.4(3) . .
N2 N3 C14 C15 55.6(3) . .
C9 N3 C14 C15 -122.6(2) . .
C19 C14 C15 C16 1.6(3) . .
N3 C14 C15 C16 -174.5(2) . .
C14 C15 C16 C17 0.5(3) . .
C15 C16 C17 C18 -2.3(4) . .
C16 C17 C18 C19 2.1(3) . .
C15 C14 C19 C18 -1.8(3) . .
N3 C14 C19 C18 174.1(2) . .
C17 C18 C19 C14 0.0(3) . .
C11 C10 C9 N3 179.7(2) . .
C11 C10 C9 C8 1.5(4) . .
N2 N3 C9 C10 179.3(2) . .
C14 N3 C9 C10 -2.7(4) . .
N2 N3 C9 C8 -2.4(3) . .
C14 N3 C9 C8 175.6(2) . .
N1 C8 C9 C10 -179.8(2) . .
C13 C8 C9 C10 -0.2(3) . .
N1 C8 C9 N3 1.9(3) . .
C13 C8 C9 N3 -178.5(2) . .
